data_1543674
loop_
_publ_author_name
'El Ghozlani, Mohamed'
'Rais, Adiba'
'Rakib, El Mostapha'
'Mojahidi, Souad'
'Saadi, Mohamed'
'El Ammari, Lahcen'

_publ_section_title
;
 1-Allyl-5-(2,5-dimethyl-1<i>H</i>-pyrrol-1-yl)-1<i>H</i>-indazole
;
_journal_coeditor_code SU4060
_journal_issue 7
_journal_name_full IUCrData
_journal_page_first x161121
_journal_paper_doi 10.1107/S2414314616011214
_journal_volume 1
_journal_year 2016
_chemical_formula_iupac 'C16 H17 N3'
_chemical_formula_moiety 'C16 H17 N3'
_chemical_formula_sum 'C16 H17 N3'
_chemical_formula_weight 251.32
_chemical_name_systematic
;
1-Allyl-5-(2,5-dimethyl-1<i>H</i>-pyrrol-1-yl)-1<i>H</i>-indazole
;
_space_group_crystal_system orthorhombic
_space_group_IT_number 19
_space_group_name_Hall 'P 2ac 2ab'
_space_group_name_H-M_alt 'P 21 21 21'
_symmetry_space_group_name_Hall 'P 2ac 2ab'
_symmetry_space_group_name_H-M 'P 21 21 21'
_atom_sites_solution_hydrogens geom
_audit_creation_method SHELXL-2014/7
_cell_angle_alpha 90
_cell_angle_beta 90
_cell_angle_gamma 90
_cell_formula_units_Z 4
_cell_length_a 7.5140(2)
_cell_length_b 10.3737(3)
_cell_length_c 17.8484(5)
_cell_measurement_reflns_used 3598
_cell_measurement_temperature 296(2)
_cell_measurement_theta_max 28.697
_cell_measurement_theta_min 2.271
_cell_volume 1391.25(7)
_computing_cell_refinement
;
SAINT (Bruker, 2009)
;
_computing_data_collection
;
APEX2 (Bruker, 2009)
;
_computing_data_reduction
;
SAINT (Bruker, 2009)
;
_computing_molecular_graphics
;
ORTEPIII (Burnett & Johnson, 1996) and ORTEP-3 for Windows (Farrugia,
2012)
;
_computing_publication_material
;
Mercury (Macrae <i>et al.</i>, 2008) and publCIF (Westrip, 2010)
;
_computing_structure_refinement
;
SHELXL2014 (Sheldrick, 2015b)
;
_computing_structure_solution
;
SHELXT2014 (Sheldrick, 2015a)
;
_diffrn_ambient_temperature 296(2)
_diffrn_measured_fraction_theta_full 1.000
_diffrn_measured_fraction_theta_max 1.000
_diffrn_measurement_device_type 'Bruker X8 APEX'
_diffrn_measurement_method '\f and \w scans'
_diffrn_radiation_monochromator graphite
_diffrn_radiation_source 'fine-focus sealed tube'
_diffrn_radiation_type MoK\a
_diffrn_radiation_wavelength 0.71073
_diffrn_reflns_av_R_equivalents 0.0504
_diffrn_reflns_limit_h_max 10
_diffrn_reflns_limit_h_min -10
_diffrn_reflns_limit_k_max 14
_diffrn_reflns_limit_k_min -13
_diffrn_reflns_limit_l_max 24
_diffrn_reflns_limit_l_min -22
_diffrn_reflns_number 23639
_diffrn_reflns_theta_full 25.242
_diffrn_reflns_theta_max 28.697
_diffrn_reflns_theta_min 2.271
_exptl_absorpt_coefficient_mu 0.073
_exptl_absorpt_correction_T_max 0.7461
_exptl_absorpt_correction_T_min 0.6264
_exptl_absorpt_correction_type multi-scan
_exptl_absorpt_process_details
;
(SADABS; Bruker, 2009)
;
_exptl_crystal_colour colourless
_exptl_crystal_density_diffrn 1.200
_exptl_crystal_description block
_exptl_crystal_F_000 536
_exptl_crystal_size_max 0.37
_exptl_crystal_size_mid 0.32
_exptl_crystal_size_min 0.27
_refine_diff_density_max 0.122
_refine_diff_density_min -0.164
_refine_ls_extinction_method none
_refine_ls_goodness_of_fit_ref 1.030
_refine_ls_hydrogen_treatment constr
_refine_ls_matrix_type full
_refine_ls_number_parameters 193
_refine_ls_number_reflns 3598
_refine_ls_number_restraints 0
_refine_ls_restrained_S_all 1.030
_refine_ls_R_factor_all 0.0780
_refine_ls_R_factor_gt 0.0446
_refine_ls_shift/su_max 0.000
_refine_ls_shift/su_mean 0.000
_refine_ls_structure_factor_coef Fsqd
_refine_ls_weighting_details 'w=1/[\s^2^(Fo^2^)+(0.0487P)^2^+0.1215P] where P=(Fo^2^+2Fc^2^)/3'
_refine_ls_weighting_scheme calc
_refine_ls_wR_factor_gt 0.0967
_refine_ls_wR_factor_ref 0.1128
_reflns_number_gt 2453
_reflns_number_total 3598
_reflns_threshold_expression 'I > 2\s(I)'
_cod_data_source_file su4060sup1.cif
_cod_data_source_block I
_cod_database_code 1543674
_shelx_space_group_comment
;
The symmetry employed for this shelxl refinement is uniquely defined
by the following loop, which should always be used as a source of
symmetry information in preference to the above space-group names.
They are only intended as comments.
;

loop_
_space_group_symop_operation_xyz
'x, y, z'
'-x+1/2, -y, z+1/2'
'-x, y+1/2, -z+1/2'
'x+1/2, -y+1/2, -z'

loop_
_atom_site_type_symbol
_atom_site_label
_atom_site_fract_x
_atom_site_fract_y
_atom_site_fract_z
_atom_site_U_iso_or_equiv
_atom_site_adp_type
_atom_site_calc_flag
_atom_site_occupancy
_atom_site_disorder_assembly
_atom_site_disorder_group
C C1 0.0292(4) 0.5717(3) 0.39588(19) 0.0704(8) Uani d 1 . .
H H1A -0.0924 0.6002 0.3952 0.106 Uiso calc 1 . .
H H1B 0.0483 0.5173 0.4386 0.106 Uiso calc 1 . .
H H1C 0.0542 0.5242 0.3509 0.106 Uiso calc 1 . .
C C2 0.1492(3) 0.6855(2) 0.40034(14) 0.0526(6) Uani d 1 . .
C C3 0.1113(4) 0.8125(3) 0.41117(16) 0.0642(7) Uani d 1 . .
H H3 -0.0015 0.8476 0.4177 0.077 Uiso calc 1 . .
C C4 0.2731(4) 0.8816(3) 0.41073(16) 0.0637(7) Uani d 1 . .
H H4 0.2849 0.9701 0.4173 0.076 Uiso calc 1 . .
C C5 0.4079(3) 0.7978(2) 0.39917(14) 0.0508(6) Uani d 1 . .
C C6 0.6036(4) 0.8194(3) 0.39599(18) 0.0669(8) Uani d 1 . .
H H6A 0.6458 0.8019 0.3463 0.100 Uiso calc 1 . .
H H6B 0.6618 0.7629 0.4309 0.100 Uiso calc 1 . .
H H6C 0.6294 0.9073 0.4088 0.100 Uiso calc 1 . .
C C7 0.4314(3) 0.5599(2) 0.38047(12) 0.0425(5) Uani d 1 . .
C C8 0.4341(3) 0.4660(2) 0.43402(12) 0.0450(5) Uani d 1 . .
H H8 0.3724 0.4760 0.4788 0.054 Uiso calc 1 . .
C C9 0.5322(3) 0.3540(2) 0.41963(12) 0.0462(5) Uani d 1 . .
C C10 0.5682(5) 0.2378(3) 0.45860(15) 0.0653(8) Uani d 1 . .
H H10 0.5227 0.2180 0.5057 0.078 Uiso calc 1 . .
C C11 0.6264(3) 0.3416(2) 0.35235(12) 0.0438(5) Uani d 1 . .
C C12 0.6233(3) 0.4369(2) 0.29737(13) 0.0503(6) Uani d 1 . .
H H12 0.6855 0.4278 0.2526 0.060 Uiso calc 1 . .
C C13 0.5245(3) 0.5446(2) 0.31236(12) 0.0487(6) Uani d 1 . .
H H13 0.5184 0.6096 0.2766 0.058 Uiso calc 1 . .
C C14 0.8354(4) 0.1698(3) 0.30186(16) 0.0643(7) Uani d 1 . .
H H14A 0.8083 0.0794 0.2938 0.077 Uiso calc 1 A 1
H H14B 0.8243 0.2139 0.2542 0.077 Uiso calc 1 A 1
C C15A 1.0165(13) 0.1818(11) 0.3286(4) 0.070(3) Uani d 0.70(3) B 1
H H15A 1.0529 0.1368 0.3710 0.085 Uiso calc 0.70(3) B 1
C C16A 1.1372(15) 0.2616(18) 0.2904(7) 0.105(4) Uani d 0.70(3) B 1
H H16A 1.1006 0.3065 0.2480 0.126 Uiso calc 0.70(3) B 1
H H16B 1.2536 0.2695 0.3074 0.126 Uiso calc 0.70(3) B 1
C C15B 1.030(6) 0.243(5) 0.309(3) 0.138(19) Uani d 0.30(3) B 2
H H15B 1.0336 0.3328 0.3071 0.166 Uiso calc 0.30(3) B 2
C C16B 1.132(8) 0.199(3) 0.316(2) 0.151(17) Uani d 0.30(3) B 2
H H16C 1.1299 0.1099 0.3183 0.181 Uiso calc 0.30(3) B 2
H H16D 1.2390 0.2436 0.3199 0.181 Uiso calc 0.30(3) B 2
N N1 0.3325(3) 0.67630(18) 0.39266(10) 0.0462(5) Uani d 1 . .
N N2 0.6734(4) 0.1615(2) 0.42016(13) 0.0692(7) Uani d 1 . .
N N3 0.7080(3) 0.2236(2) 0.35444(12) 0.0563(6) Uani d 1 . .

loop_
_atom_site_aniso_label
_atom_site_aniso_U_11
_atom_site_aniso_U_22
_atom_site_aniso_U_33
_atom_site_aniso_U_12
_atom_site_aniso_U_13
_atom_site_aniso_U_23
C1 0.0457(16) 0.0734(19) 0.092(2) -0.0031(14) 0.0043(15) -0.0055(16)
C2 0.0426(13) 0.0607(16) 0.0546(14) 0.0065(12) 0.0006(11) -0.0010(12)
C3 0.0513(16) 0.0661(18) 0.0752(17) 0.0171(14) -0.0004(14) -0.0065(14)
C4 0.0691(19) 0.0468(14) 0.0752(17) 0.0099(14) -0.0047(16) -0.0010(12)
C5 0.0530(15) 0.0449(13) 0.0546(14) 0.0015(11) -0.0004(12) 0.0056(11)
C6 0.0565(16) 0.0588(17) 0.0855(19) -0.0083(14) 0.0088(14) 0.0007(15)
C7 0.0370(12) 0.0438(12) 0.0467(12) 0.0006(10) 0.0001(10) 0.0013(10)
C8 0.0476(13) 0.0479(13) 0.0396(11) -0.0006(11) 0.0035(10) 0.0000(10)
C9 0.0496(14) 0.0454(13) 0.0437(11) 0.0016(11) -0.0016(10) 0.0002(10)
C10 0.092(2) 0.0473(15) 0.0570(14) 0.0094(15) 0.0060(15) 0.0055(12)
C11 0.0381(12) 0.0457(13) 0.0475(12) 0.0000(11) -0.0049(9) -0.0054(10)
C12 0.0460(14) 0.0629(16) 0.0419(12) 0.0034(12) 0.0054(10) -0.0006(11)
C13 0.0463(14) 0.0561(14) 0.0436(11) 0.0024(12) 0.0024(10) 0.0095(11)
C14 0.0605(17) 0.0608(16) 0.0715(17) 0.0099(14) -0.0018(14) -0.0227(14)
C15A 0.049(4) 0.096(6) 0.067(3) 0.026(4) -0.006(2) -0.025(3)
C16A 0.054(5) 0.147(11) 0.114(6) -0.022(5) 0.020(4) -0.063(6)
C15B 0.11(3) 0.10(2) 0.20(4) 0.04(2) 0.00(3) -0.07(3)
C16B 0.20(5) 0.078(15) 0.17(2) -0.007(19) 0.07(3) -0.008(15)
N1 0.0425(11) 0.0444(11) 0.0516(10) 0.0053(9) 0.0010(9) 0.0027(9)
N2 0.0916(18) 0.0497(12) 0.0662(13) 0.0146(13) -0.0013(13) 0.0042(11)
N3 0.0586(14) 0.0523(12) 0.0582(13) 0.0122(11) -0.0016(10) -0.0087(10)

loop_
_atom_type_symbol
_atom_type_description
_atom_type_scat_dispersion_real
_atom_type_scat_dispersion_imag
_atom_type_scat_source
C C 0.0033 0.0016 'International Tables Vol C Tables 4.2.6.8 and 6.1.1.4'
H H 0.0000 0.0000 'International Tables Vol C Tables 4.2.6.8 and 6.1.1.4'
N N 0.0061 0.0033 'International Tables Vol C Tables 4.2.6.8 and 6.1.1.4'

loop_
_geom_angle_atom_site_label_1
_geom_angle_atom_site_label_2
_geom_angle_atom_site_label_3
_geom_angle
C3 C2 N1 106.7(2)
C3 C2 C1 130.4(2)
N1 C2 C1 122.8(2)
C2 C3 C4 108.1(2)
C5 C4 C3 108.7(2)
C4 C5 N1 106.9(2)
C4 C5 C6 130.5(2)
N1 C5 C6 122.5(2)
C8 C7 C13 121.0(2)
C8 C7 N1 120.16(19)
C13 C7 N1 118.8(2)
C7 C8 C9 118.2(2)
C8 C9 C11 120.0(2)
C8 C9 C10 135.7(2)
C11 C9 C10 104.2(2)
N2 C10 C9 111.8(2)
N3 C11 C12 131.4(2)
N3 C11 C9 106.6(2)
C12 C11 C9 122.0(2)
C13 C12 C11 116.8(2)
C12 C13 C7 122.0(2)
C15A C14 N3 111.9(4)
N3 C14 C15B 110.6(12)
C16A C15A C14 119.8(10)
C16B C15B C14 122(7)
C5 N1 C2 109.6(2)
C5 N1 C7 124.47(19)
C2 N1 C7 126.0(2)
C10 N2 N3 106.2(2)
N2 N3 C11 111.1(2)
N2 N3 C14 120.0(2)
C11 N3 C14 128.4(2)

loop_
_geom_bond_atom_site_label_1
_geom_bond_atom_site_label_2
_geom_bond_distance
C1 C2 1.488(4)
C2 C3 1.361(4)
C2 N1 1.387(3)
C3 C4 1.411(4)
C4 C5 1.350(4)
C5 N1 1.387(3)
C5 C6 1.489(4)
C7 C8 1.366(3)
C7 C13 1.412(3)
C7 N1 1.434(3)
C8 C9 1.399(3)
C9 C11 1.400(3)
C9 C10 1.418(3)
C10 N2 1.312(4)
C11 N3 1.370(3)
C11 C12 1.393(3)
C12 C13 1.368(3)
C14 C15A 1.448(9)
C14 N3 1.452(3)
C14 C15B 1.65(5)
C15A C16A 1.40(2)
C15B C16B 0.90(7)
N2 N3 1.364(3)

loop_
_geom_hbond_atom_site_label_D
_geom_hbond_atom_site_label_H
_geom_hbond_atom_site_label_A
_geom_hbond_site_symmetry_A
_geom_hbond_distance_DH
_geom_hbond_distance_HA
_geom_hbond_distance_DA
_geom_hbond_angle_DHA
C14 H14B Cg1 3_645 0.97 2.92 3.860(3) 162
C16A H16B Cg3 1_655 0.93 2.98 3.783(14) 145

_cod_database_fobs_code 1543674
